data_4343960
loop_
_publ_author_name
'Roth, Torsten'
'Vasilenko, Vladislav'
'Wadepohl, Hubert'
'Wright, Dominic S.'
'Gade, Lutz H.'

_publ_section_title
;
 Structures, Electronics, and Reactivity of Strained Phosphazane Cages: A
 Combined Experimental and Computational Study.
;
_journal_issue 15
_journal_name_full 'Inorganic chemistry'
_journal_page_first 7636
_journal_page_last 7644
_journal_paper_doi 10.1021/acs.inorgchem.5b01292
_journal_volume 54
_journal_year 2015
_chemical_formula_moiety 'C13 H11 F2 N2, C F3 O3 S'
_chemical_formula_sum 'C14 H11 F5 N2 O3 S'
_chemical_formula_weight 382.31
_space_group_crystal_system triclinic
_space_group_IT_number 2
_space_group_name_Hall '-P 1'
_space_group_name_H-M_alt 'P -1'
_symmetry_cell_setting triclinic
_symmetry_Int_Tables_number 2
_symmetry_space_group_name_Hall '-P 1'
_symmetry_space_group_name_H-M 'P -1'
_atom_sites_solution_hydrogens difmap
_atom_sites_solution_primary iterative
_atom_sites_solution_secondary difmap
_audit_block_code ga_tro78
_audit_creation_date 2015-05-18
_audit_creation_method
;
Olex2 1.2
(compiled 2015.01.26 svn.r3151 for OlexSys, GUI svn.r4998)
;
_audit_update_record '18.05.2015 15:27:13 CEST UTC+02:00  encif 1.32'
_cell_angle_alpha 98.045(9)
_cell_angle_beta 105.615(6)
_cell_angle_gamma 111.101(8)
_cell_formula_units_Z 2
_cell_length_a 8.541(4)
_cell_length_b 8.929(3)
_cell_length_c 11.603(5)
_cell_measurement_reflns_used 8161
_cell_measurement_temperature 100(2)
_cell_measurement_theta_max 32.41
_cell_measurement_theta_min 2.53
_cell_volume 767.0(6)
_computing_cell_refinement
;
SAINT (see _computing_data_reduction). Includes estimated systematic errors
 of the unit cell constants from Monte Carlo simulations.
;
_computing_data_collection 'SMART-5.631 (Bruker AXS, 2003)'
_computing_data_reduction 'SAINT V8.34A (Bruker AXS, 1997-2013),SADABS-2012_1 (Sheldrick and Bruker AXS, 1997-2014)'
_computing_molecular_graphics 'Olex2 (Dolomanov et al., 2009)'
_computing_publication_material 'encif (Wadepohl, 2009-14); encifer 1.5 (CCDC, 2014)'
_computing_structure_refinement 'ShelXL (Sheldrick, 2008)'
_computing_structure_solution 'SUPERFLIP (Palatinus, 2007-2009)'
_diffrn_ambient_environment 'perfluoro polyether oil / N~2~'
_diffrn_ambient_temperature 100(1)
_diffrn_detector 'CCD plate'
_diffrn_detector_area_resol_mean 8.19
_diffrn_detector_type CCD-PXL-KAF2
_diffrn_measured_fraction_theta_full 0.999
_diffrn_measured_fraction_theta_max 0.931
_diffrn_measurement_device 'three-circle diffractometer'
_diffrn_measurement_device_type 'Bruker AXS Smart 1000'
_diffrn_measurement_method '\f- and \w-scans'
_diffrn_measurement_specimen_support 'polyimid foil'
_diffrn_radiation_monochromator graphite
_diffrn_radiation_probe x-ray
_diffrn_radiation_type MoK\a
_diffrn_radiation_wavelength 0.71073
_diffrn_reflns_av_R_equivalents 0.0218
_diffrn_reflns_av_unetI/netI 0.0169
_diffrn_reflns_laue_measured_fraction_full 0.999
_diffrn_reflns_laue_measured_fraction_max 0.931
_diffrn_reflns_limit_h_max 12
_diffrn_reflns_limit_h_min -12
_diffrn_reflns_limit_k_max 13
_diffrn_reflns_limit_k_min -13
_diffrn_reflns_limit_l_max 17
_diffrn_reflns_limit_l_min -16
_diffrn_reflns_number 19731
_diffrn_reflns_point_group_measured_fraction_full 0.999
_diffrn_reflns_point_group_measured_fraction_max 0.931
_diffrn_reflns_theta_full 25.242
_diffrn_reflns_theta_max 32.415
_diffrn_reflns_theta_min 1.889
_diffrn_source 'sealed X-Ray tube (Mo)'
_diffrn_source_type 'fine focus tube'
_diffrn_standards_number 0
_exptl_absorpt_coefficient_mu 0.285
_exptl_absorpt_correction_T_max 0.7464
_exptl_absorpt_correction_T_min 0.7067
_exptl_absorpt_correction_type multi-scan
_exptl_absorpt_process_details
;
multi-scan from symmetry-related measurements (Blessing 1995)
SADABS (see _computing_data_reduction)
;
_exptl_crystal_colour colourless
_exptl_crystal_density_diffrn 1.656
_exptl_crystal_description block
_exptl_crystal_F_000 388
_exptl_crystal_size_max 0.430
_exptl_crystal_size_mid 0.400
_exptl_crystal_size_min 0.400
_refine_diff_density_max 0.598
_refine_diff_density_min -0.340
_refine_diff_density_rms 0.061
_refine_ls_extinction_method none
_refine_ls_goodness_of_fit_ref 1.046
_refine_ls_hydrogen_treatment refxyz
_refine_ls_matrix_type full
_refine_ls_number_parameters 259
_refine_ls_number_reflns 5146
_refine_ls_number_restraints 0
_refine_ls_restrained_S_all 1.046
_refine_ls_R_factor_all 0.0329
_refine_ls_R_factor_gt 0.0302
_refine_ls_shift/su_max 0.001
_refine_ls_shift/su_mean 0.000
_refine_ls_structure_factor_coef Fsqd
_refine_ls_weighting_details 'w=1/[\s^2^(Fo^2^)+(0.0438P)^2^+0.3121P] where P=(Fo^2^+2Fc^2^)/3'
_refine_ls_weighting_scheme calc
_refine_ls_wR_factor_gt 0.0813
_refine_ls_wR_factor_ref 0.0835
_reflns_Friedel_coverage 0.000
_reflns_number_gt 4757
_reflns_number_total 5146
_reflns_threshold_expression 'I > 2\s(I)'
_cod_data_source_file ic5b01292_si_003.cif
_cod_data_source_block ga_tro78
_cod_depositor_comments 'Adding full bibliography for 4343960--4343970.cif.'
_cod_original_cell_volume 766.9(5)
_cod_database_code 4343960
_audit_block_refno 2073
_audit_block_usercomment trvv36_2
_shelx_space_group_comment
;
The symmetry employed for this shelxl refinement is uniquely defined
by the following loop, which should always be used as a source of
symmetry information in preference to the above space-group names.
They are only intended as comments.
;
_shelx_estimated_absorpt_t_max 0.894
_shelx_estimated_absorpt_t_min 0.887
_shelxl_version_number 2014/7
_olex2_refinement_description
;
1. Fixed Uiso
 At 1.2 times of:
  All C(H) groups, All N(H) groups
;
_olex2_submission_special_instructions 'No special instructions were received'

loop_
_symmetry_equiv_pos_as_xyz
'x, y, z'
'-x, -y, -z'

loop_
_atom_site_label
_atom_site_type_symbol
_atom_site_fract_x
_atom_site_fract_y
_atom_site_fract_z
_atom_site_U_iso_or_equiv
_atom_site_adp_type
_atom_site_occupancy
_atom_site_site_symmetry_order
_atom_site_calc_flag
_atom_site_refinement_flags_posn
F1 F 0.54229(9) 0.14655(8) -0.38571(6) 0.02206(13) Uani 1 1 d .
F2 F 0.98794(9) 1.24849(8) 0.54984(6) 0.02155(13) Uani 1 1 d .
N1 N 1.00690(10) 0.73388(9) -0.02882(7) 0.01224(13) Uani 1 1 d .
H1 H 1.1119(19) 0.7809(17) -0.0340(12) 0.015 Uiso 1 1 d R
N2 N 1.09910(10) 0.93043(10) 0.15641(7) 0.01252(13) Uani 1 1 d .
H2 H 1.2115(19) 0.9744(17) 0.1585(13) 0.015 Uiso 1 1 d R
C1 C 0.97638(11) 0.79995(11) 0.06693(8) 0.01167(15) Uani 1 1 d .
H1A H 0.8619(18) 0.7496(17) 0.0725(12) 0.014 Uiso 1 1 d R
C2 C 0.88091(11) 0.58242(11) -0.11985(8) 0.01144(14) Uani 1 1 d .
C3 C 0.89421(12) 0.55975(12) -0.23742(8) 0.01465(16) Uani 1 1 d .
H3 H 0.9858(19) 0.6450(18) -0.2554(13) 0.018 Uiso 1 1 d R
C4 C 0.77907(13) 0.41221(12) -0.32795(8) 0.01642(16) Uani 1 1 d .
H4 H 0.785(2) 0.3958(18) -0.4094(13) 0.020 Uiso 1 1 d R
C5 C 0.65311(12) 0.29180(11) -0.29795(8) 0.01487(16) Uani 1 1 d .
C6 C 0.63583(12) 0.31218(11) -0.18245(9) 0.01533(16) Uani 1 1 d .
H6 H 0.548(2) 0.2234(18) -0.1668(13) 0.018 Uiso 1 1 d R
C7 C 0.75287(12) 0.45983(11) -0.09180(8) 0.01366(15) Uani 1 1 d .
H7 H 0.7482(19) 0.4732(17) -0.0105(13) 0.016 Uiso 1 1 d R
C8 C 1.06539(11) 1.01105(10) 0.25627(8) 0.01138(14) Uani 1 1 d .
C9 C 1.21129(12) 1.10743(11) 0.36380(8) 0.01426(16) Uani 1 1 d .
H9 H 1.3298(19) 1.1167(17) 0.3710(13) 0.017 Uiso 1 1 d R
C10 C 1.18549(12) 1.18981(12) 0.46311(8) 0.01593(16) Uani 1 1 d .
H10 H 1.285(2) 1.2566(18) 0.5413(13) 0.019 Uiso 1 1 d R
C11 C 1.01373(12) 1.17080(11) 0.45234(8) 0.01428(16) Uani 1 1 d .
C12 C 0.86720(12) 1.07565(11) 0.34677(8) 0.01382(15) Uani 1 1 d .
H12 H 0.7494(19) 1.0658(17) 0.3415(13) 0.017 Uiso 1 1 d R
C13 C 0.89387(12) 0.99615(11) 0.24642(8) 0.01298(15) Uani 1 1 d .
H13 H 0.7942(19) 0.9347(17) 0.1710(13) 0.016 Uiso 1 1 d R
S S 0.53389(3) 0.20514(3) 0.12506(2) 0.01063(6) Uani 1 1 d .
F11 F 0.71130(10) 0.52897(8) 0.21090(6) 0.02608(15) Uani 1 1 d .
F12 F 0.76471(8) 0.39155(8) 0.34449(5) 0.01988(12) Uani 1 1 d .
F13 F 0.51645(9) 0.41919(8) 0.29532(6) 0.02373(14) Uani 1 1 d .
O11 O 0.68214(9) 0.19820(9) 0.09118(6) 0.01563(13) Uani 1 1 d .
O12 O 0.40318(10) 0.23219(10) 0.03278(7) 0.02168(15) Uani 1 1 d .
O13 O 0.46046(9) 0.07803(8) 0.18481(7) 0.01629(13) Uani 1 1 d .
C14 C 0.63726(12) 0.39692(11) 0.25089(8) 0.01444(16) Uani 1 1 d .

loop_
_atom_site_aniso_label
_atom_site_aniso_U_11
_atom_site_aniso_U_22
_atom_site_aniso_U_33
_atom_site_aniso_U_23
_atom_site_aniso_U_13
_atom_site_aniso_U_12
F1 0.0206(3) 0.0160(3) 0.0190(3) -0.0047(2) 0.0009(2) 0.0037(2)
F2 0.0242(3) 0.0230(3) 0.0161(3) -0.0023(2) 0.0084(2) 0.0101(2)
N1 0.0100(3) 0.0126(3) 0.0130(3) 0.0017(2) 0.0049(2) 0.0034(3)
N2 0.0091(3) 0.0136(3) 0.0128(3) 0.0008(3) 0.0038(2) 0.0035(3)
C1 0.0101(3) 0.0125(4) 0.0126(3) 0.0030(3) 0.0039(3) 0.0049(3)
C2 0.0109(3) 0.0116(3) 0.0122(3) 0.0024(3) 0.0040(3) 0.0052(3)
C3 0.0140(4) 0.0166(4) 0.0137(4) 0.0032(3) 0.0067(3) 0.0057(3)
C4 0.0166(4) 0.0194(4) 0.0132(4) 0.0015(3) 0.0059(3) 0.0080(3)
C5 0.0135(4) 0.0126(4) 0.0148(4) -0.0005(3) 0.0012(3) 0.0056(3)
C6 0.0152(4) 0.0121(4) 0.0171(4) 0.0038(3) 0.0051(3) 0.0043(3)
C7 0.0152(4) 0.0127(4) 0.0134(4) 0.0041(3) 0.0062(3) 0.0050(3)
C8 0.0111(3) 0.0110(3) 0.0111(3) 0.0019(3) 0.0037(3) 0.0040(3)
C9 0.0104(3) 0.0151(4) 0.0137(4) 0.0013(3) 0.0020(3) 0.0039(3)
C10 0.0141(4) 0.0160(4) 0.0129(4) 0.0002(3) 0.0017(3) 0.0046(3)
C11 0.0172(4) 0.0135(4) 0.0126(4) 0.0020(3) 0.0059(3) 0.0068(3)
C12 0.0126(4) 0.0138(4) 0.0151(4) 0.0030(3) 0.0052(3) 0.0057(3)
C13 0.0107(3) 0.0135(4) 0.0130(3) 0.0019(3) 0.0027(3) 0.0047(3)
S 0.00818(9) 0.01167(10) 0.01009(9) 0.00055(7) 0.00222(7) 0.00354(7)
F11 0.0363(4) 0.0116(3) 0.0219(3) 0.0044(2) 0.0079(3) 0.0023(2)
F12 0.0187(3) 0.0203(3) 0.0128(2) -0.0007(2) -0.0019(2) 0.0067(2)
F13 0.0266(3) 0.0252(3) 0.0227(3) -0.0005(2) 0.0101(3) 0.0158(3)
O11 0.0118(3) 0.0186(3) 0.0164(3) 0.0023(2) 0.0076(2) 0.0051(2)
O12 0.0198(3) 0.0265(4) 0.0151(3) 0.0001(3) -0.0027(3) 0.0141(3)
O13 0.0136(3) 0.0136(3) 0.0196(3) 0.0031(2) 0.0086(2) 0.0018(2)
C14 0.0163(4) 0.0127(4) 0.0128(4) 0.0020(3) 0.0037(3) 0.0058(3)

loop_
_atom_type_symbol
_atom_type_description
_atom_type_scat_dispersion_real
_atom_type_scat_dispersion_imag
_atom_type_scat_source
C C 0.0033 0.0016 'International Tables Vol C Tables 4.2.6.8 and 6.1.1.4'
H H 0.0000 0.0000 'International Tables Vol C Tables 4.2.6.8 and 6.1.1.4'
F F 0.0171 0.0103 'International Tables Vol C Tables 4.2.6.8 and 6.1.1.4'
N N 0.0061 0.0033 'International Tables Vol C Tables 4.2.6.8 and 6.1.1.4'
O O 0.0106 0.0060 'International Tables Vol C Tables 4.2.6.8 and 6.1.1.4'
S S 0.1246 0.1234 'International Tables Vol C Tables 4.2.6.8 and 6.1.1.4'

loop_
_geom_angle_atom_site_label_1
_geom_angle_atom_site_label_2
_geom_angle_atom_site_label_3
_geom_angle
C1 N1 H1 118.1(9)
C1 N1 C2 123.69(8)
C2 N1 H1 118.1(9)
C1 N2 H2 121.0(9)
C1 N2 C8 123.95(8)
C8 N2 H2 115.1(9)
N1 C1 H1A 118.3(8)
N2 C1 N1 123.14(8)
N2 C1 H1A 118.5(8)
C3 C2 N1 117.49(8)
C7 C2 N1 121.59(8)
C7 C2 C3 120.90(8)
C2 C3 H3 120.2(8)
C4 C3 C2 119.76(9)
C4 C3 H3 120.0(8)
C3 C4 H4 120.7(9)
C5 C4 C3 118.38(9)
C5 C4 H4 121.0(9)
F1 C5 C4 118.45(9)
F1 C5 C6 118.61(9)
C4 C5 C6 122.94(8)
C5 C6 H6 119.0(9)
C5 C6 C7 118.34(9)
C7 C6 H6 122.6(9)
C2 C7 C6 119.67(8)
C2 C7 H7 120.7(8)
C6 C7 H7 119.6(8)
C9 C8 N2 117.40(8)
C9 C8 C13 121.07(8)
C13 C8 N2 121.53(8)
C8 C9 H9 121.1(8)
C10 C9 C8 119.53(9)
C10 C9 H9 119.4(8)
C9 C10 H10 121.8(9)
C11 C10 C9 118.49(8)
C11 C10 H10 119.7(9)
F2 C11 C10 118.55(8)
F2 C11 C12 118.51(9)
C12 C11 C10 122.94(9)
C11 C12 H12 121.1(8)
C11 C12 C13 118.48(9)
C13 C12 H12 120.4(8)
C8 C13 H13 121.3(8)
C12 C13 C8 119.47(8)
C12 C13 H13 119.2(8)
O11 S O13 114.04(4)
O11 S C14 103.57(5)
O12 S O11 115.43(5)
O12 S O13 115.03(5)
O12 S C14 103.66(5)
O13 S C14 102.82(5)
F11 C14 S 110.77(7)
F11 C14 F12 108.14(8)
F12 C14 S 110.89(7)
F13 C14 S 110.96(7)
F13 C14 F11 108.13(8)
F13 C14 F12 107.83(8)

loop_
_geom_bond_atom_site_label_1
_geom_bond_atom_site_label_2
_geom_bond_distance
F1 C5 1.3573(11)
F2 C11 1.3543(11)
N1 H1 0.865(14)
N1 C1 1.3167(12)
N1 C2 1.4293(12)
N2 H2 0.889(14)
N2 C1 1.3153(12)
N2 C8 1.4279(12)
C1 H1A 0.942(14)
C2 C3 1.3920(13)
C2 C7 1.3890(12)
C3 H3 0.968(14)
C3 C4 1.3891(13)
C4 H4 0.955(14)
C4 C5 1.3812(14)
C5 C6 1.3816(14)
C6 H6 0.952(14)
C6 C7 1.3930(13)
C7 H7 0.948(14)
C8 C9 1.3930(13)
C8 C13 1.3935(13)
C9 H9 0.964(14)
C9 C10 1.3905(13)
C10 H10 0.984(15)
C10 C11 1.3830(14)
C11 C12 1.3807(13)
C12 H12 0.962(14)
C12 C13 1.3926(13)
C13 H13 0.959(14)
S O11 1.4420(8)
S O12 1.4402(8)
S O13 1.4504(8)
S C14 1.8332(11)
F11 C14 1.3340(11)
F12 C14 1.3351(11)
F13 C14 1.3325(12)

loop_
_geom_torsion_atom_site_label_1
_geom_torsion_atom_site_label_2
_geom_torsion_atom_site_label_3
_geom_torsion_atom_site_label_4
_geom_torsion
F1 C5 C6 C7 178.42(8)
F2 C11 C12 C13 179.83(8)
N1 C2 C3 C4 177.72(8)
N1 C2 C7 C6 -178.25(8)
N2 C8 C9 C10 179.32(8)
N2 C8 C13 C12 179.33(8)
C1 N1 C2 C3 154.81(9)
C1 N1 C2 C7 -26.98(13)
C1 N2 C8 C9 158.68(9)
C1 N2 C8 C13 -22.18(13)
C2 N1 C1 N2 173.27(8)
C2 C3 C4 C5 0.31(14)
C3 C2 C7 C6 -0.10(13)
C3 C4 C5 F1 -179.01(8)
C3 C4 C5 C6 0.50(14)
C4 C5 C6 C7 -1.10(14)
C5 C6 C7 C2 0.87(14)
C7 C2 C3 C4 -0.50(14)
C8 N2 C1 N1 175.34(8)
C8 C9 C10 C11 1.06(14)
C9 C8 C13 C12 -1.56(13)
C9 C10 C11 F2 178.80(8)
C9 C10 C11 C12 -0.96(14)
C10 C11 C12 C13 -0.41(14)
C11 C12 C13 C8 1.65(13)
C13 C8 C9 C10 0.18(14)
O11 S C14 F11 61.56(7)
O11 S C14 F12 -58.51(8)
O11 S C14 F13 -178.32(6)
O12 S C14 F11 -59.32(8)
O12 S C14 F12 -179.39(6)
O12 S C14 F13 60.80(8)
O13 S C14 F11 -179.45(6)
O13 S C14 F12 60.48(8)
O13 S C14 F13 -59.33(7)
